data_2244185
loop_
_publ_author_name
'Tinapple, Elizabeth'
'Farrar, Sam'
'Johnston, Dean H.'

_publ_section_title
;
 Crystal structures and hydrogen-bonding analysis of a series of benzamide
 complexes of zinc(II) chloride
;
_journal_coeditor_code ZL5023
_journal_issue 9
_journal_name_full 'Acta Crystallographica Section E'
_journal_page_first 880
_journal_page_last 886
_journal_paper_doi 10.1107/S2056989021008264
_journal_volume 77
_journal_year 2021
_chemical_formula_iupac '[Zn Cl2 (C7 H7 N O)2]'
_chemical_formula_moiety 'C14 H14 Cl2 N2 O2 Zn'
_chemical_formula_sum 'C14 H14 Cl2 N2 O2 Zn'
_chemical_formula_weight 378.54
_chemical_name_systematic
;
Bis(benzamide-\k<i>O</i>)dichloridozinc(II)
;
_space_group_crystal_system monoclinic
_space_group_IT_number 14
_space_group_name_Hall '-P 2yn'
_space_group_name_H-M_alt 'P 1 21/n 1'
_atom_sites_solution_hydrogens mixed
_atom_sites_solution_primary dual
_cell_angle_alpha 90
_cell_angle_beta 90.5320(10)
_cell_angle_gamma 90
_cell_formula_units_Z 8
_cell_length_a 20.6241(11)
_cell_length_b 7.3309(4)
_cell_length_c 20.6485(11)
_cell_measurement_reflns_used 9702
_cell_measurement_temperature 100
_cell_measurement_theta_max 30.498
_cell_measurement_theta_min 6.825
_cell_volume 3121.8(3)
_computing_cell_refinement
;
SAINT  (Bruker, 2020)
;
_computing_data_collection
;
<i>BIS</i> (Bruker, 2020)
;
_computing_data_reduction
;
SAINT (Bruker, 2020)
;
_computing_molecular_graphics
;
CrystalMaker (Palmer, 2020)
;
_computing_publication_material
;
<i>OLEX2</i> (Dolomanov <i>et al.</i>,  2009) and publCIF (Westrip,
2010)
;
_computing_structure_refinement
;
<i>SHELXL2018/3</i> (Sheldrick, 2015b)
;
_computing_structure_solution
;
SHELXT (Sheldrick, 2015a)
;
_diffrn_ambient_temperature 100.04
_diffrn_detector 'CCD plate'
_diffrn_detector_area_resol_mean 8
_diffrn_measured_fraction_theta_full 1.000
_diffrn_measured_fraction_theta_max 0.998
_diffrn_measurement_device 'three-circle diffractometer'
_diffrn_measurement_device_type 'Bruker APEXII CCD'
_diffrn_measurement_method '\w and \f scans'
_diffrn_radiation_monochromator graphite
_diffrn_radiation_probe x-ray
_diffrn_radiation_type MoK\a
_diffrn_radiation_wavelength 0.71073
_diffrn_reflns_av_R_equivalents 0.0233
_diffrn_reflns_av_unetI/netI 0.0196
_diffrn_reflns_limit_h_max 27
_diffrn_reflns_limit_h_min -29
_diffrn_reflns_limit_k_max 10
_diffrn_reflns_limit_k_min -10
_diffrn_reflns_limit_l_max 29
_diffrn_reflns_limit_l_min -29
_diffrn_reflns_number 48491
_diffrn_reflns_theta_full 25.242
_diffrn_reflns_theta_max 30.661
_diffrn_reflns_theta_min 0.986
_diffrn_source 'sealed tube'
_diffrn_standards_number 0
_exptl_absorpt_coefficient_mu 1.919
_exptl_absorpt_correction_T_max 0.7461
_exptl_absorpt_correction_T_min 0.5575
_exptl_absorpt_correction_type multi-scan
_exptl_absorpt_process_details
;
(SADABS; Krause <i>et al.</i>,  2015)
;
_exptl_crystal_colour 'clear light colourless'
_exptl_crystal_density_diffrn 1.611
_exptl_crystal_description block
_exptl_crystal_F_000 1536
_exptl_crystal_size_max 0.6
_exptl_crystal_size_mid 0.596
_exptl_crystal_size_min 0.354
_refine_diff_density_max 0.425
_refine_diff_density_min -0.345
_refine_ls_extinction_method none
_refine_ls_goodness_of_fit_ref 1.067
_refine_ls_hydrogen_treatment mixed
_refine_ls_matrix_type full
_refine_ls_number_parameters 404
_refine_ls_number_reflns 9668
_refine_ls_number_restraints 8
_refine_ls_restrained_S_all 1.068
_refine_ls_R_factor_all 0.0221
_refine_ls_R_factor_gt 0.0215
_refine_ls_shift/su_max 0.002
_refine_ls_shift/su_mean 0.000
_refine_ls_structure_factor_coef Fsqd
_refine_ls_weighting_details 'w=1/[\s^2^(Fo^2^)+(0.0256P)^2^+1.2394P] where P=(Fo^2^+2Fc^2^)/3'
_refine_ls_weighting_scheme calc
_refine_ls_wR_factor_gt 0.0532
_refine_ls_wR_factor_ref 0.0534
_reflns_number_gt 9501
_reflns_number_total 9668
_reflns_threshold_expression 'I > 2\s(I)'
_cod_data_source_file zl5023sup1.cif
_cod_data_source_block 1
_cod_database_code 2244185
_shelx_space_group_comment
;
The symmetry employed for this shelxl refinement is uniquely defined
by the following loop, which should always be used as a source of
symmetry information in preference to the above space-group names.
They are only intended as comments.
;
_shelx_estimated_absorpt_t_min 0.392
_shelx_estimated_absorpt_t_max 0.550

loop_
_space_group_symop_operation_xyz
'x, y, z'
'-x+1/2, y+1/2, -z+1/2'
'-x, -y, -z'
'x-1/2, -y-1/2, z-1/2'

loop_
_atom_site_type_symbol
_atom_site_label
_atom_site_fract_x
_atom_site_fract_y
_atom_site_fract_z
_atom_site_U_iso_or_equiv
_atom_site_adp_type
_atom_site_calc_flag
_atom_site_occupancy
_atom_site_disorder_assembly
_atom_site_disorder_group
Zn Zn1A 0.62741(2) 0.74478(4) 0.34018(2) 0.01179(4) Uani d 1 . .
Cl Cl1A 0.69397(2) 0.97842(5) 0.36146(2) 0.01636(7) Uani d 1 . .
Cl Cl2A 0.66272(2) 0.47923(6) 0.37699(2) 0.02204(9) Uani d 1 . .
O O1A 0.53865(6) 0.78998(17) 0.36973(6) 0.0163(2) Uani d 1 . .
O O2A 0.61465(6) 0.73870(17) 0.24363(6) 0.0163(2) Uani d 1 . .
N N1A 0.48113(7) 0.8093(2) 0.27621(8) 0.0217(3) Uani d 1 . .
H H1AA 0.5138(10) 0.785(4) 0.2536(12) 0.033 Uiso d 1 . .
H H1AB 0.4458(10) 0.824(3) 0.2534(11) 0.033 Uiso d 1 . .
N N2A 0.71341(7) 0.8269(2) 0.21095(7) 0.0189(3) Uani d 1 . .
H H2AA 0.7218(12) 0.869(3) 0.2497(9) 0.028 Uiso d 1 . .
H H2AB 0.7417(10) 0.851(3) 0.1825(10) 0.028 Uiso d 1 . .
C C1A 0.42560(7) 0.8246(2) 0.37895(8) 0.0138(3) Uani d 1 . .
C C2A 0.36411(9) 0.7932(2) 0.35252(10) 0.0188(3) Uani d 1 . .
H H2A 0.359316 0.761280 0.308143 0.023 Uiso calc 1 . .
C C3A 0.30976(9) 0.8092(3) 0.39175(11) 0.0251(4) Uani d 1 . .
H H3A 0.267689 0.788739 0.374069 0.030 Uiso calc 1 . .
C C4A 0.31709(9) 0.8548(3) 0.45663(10) 0.0257(4) Uani d 1 . .
H H4A 0.279853 0.865296 0.483113 0.031 Uiso calc 1 . .
C C5A 0.37808(9) 0.8854(3) 0.48331(9) 0.0245(4) Uani d 1 . .
H H5A 0.382768 0.916605 0.527769 0.029 Uiso calc 1 . .
C C6A 0.43205(8) 0.8700(2) 0.44430(8) 0.0188(3) Uani d 1 . .
H H6A 0.473993 0.890556 0.462261 0.023 Uiso calc 1 . .
C C7A 0.48516(7) 0.8061(2) 0.34012(8) 0.0137(3) Uani d 1 . .
C C8A 0.63351(8) 0.7328(2) 0.13053(8) 0.0129(3) Uani d 1 . .
C C9A 0.67309(8) 0.7703(2) 0.07743(8) 0.0156(3) Uani d 1 . .
H H9A 0.715796 0.815424 0.084231 0.019 Uiso calc 1 . .
C C10A 0.64995(9) 0.7416(2) 0.01464(9) 0.0190(3) Uani d 1 . .
H H10A 0.676912 0.767083 -0.021295 0.023 Uiso calc 1 . .
C C11A 0.58777(9) 0.6760(2) 0.00452(8) 0.0201(3) Uani d 1 . .
H H11A 0.572142 0.656193 -0.038327 0.024 Uiso calc 1 . .
C C12A 0.54825(8) 0.6391(2) 0.05687(8) 0.0201(3) Uani d 1 . .
H H12A 0.505440 0.595321 0.049643 0.024 Uiso calc 1 . .
C C13A 0.57073(8) 0.6657(2) 0.11984(8) 0.0163(3) Uani d 1 . .
H H13A 0.543606 0.638474 0.155497 0.020 Uiso calc 1 . .
C C14A 0.65448(8) 0.7671(2) 0.19832(8) 0.0129(3) Uani d 1 . .
Zn Zn1B 0.83932(2) 0.71554(2) 0.62742(2) 0.01256(4) Uani d 1 . .
Cl Cl1B 0.86157(2) 0.48139(6) 0.69283(2) 0.01790(8) Uani d 1 . .
Cl Cl2B 0.87722(2) 0.97969(6) 0.66307(2) 0.02414(8) Uani d 1 . .
O O1B 0.86683(6) 0.67828(17) 0.53751(6) 0.0176(2) Uani d 1 . .
O O2B 0.74288(6) 0.71225(17) 0.61469(6) 0.0171(2) Uani d 1 . .
N N1B 0.77974(8) 0.7747(2) 0.48074(8) 0.0190(3) Uani d 1 . .
H H1BA 0.7583(12) 0.791(3) 0.5147(10) 0.028 Uiso d 1 . .
H H1BB 0.7610(11) 0.815(3) 0.4453(9) 0.028 Uiso d 1 . .
N N2B 0.71169(7) 0.6279(2) 0.71506(7) 0.0201(3) Uani d 1 . .
H H2BA 0.7511(8) 0.612(3) 0.7260(11) 0.030 Uiso d 1 . .
H H2BB 0.6836(10) 0.585(3) 0.7407(10) 0.030 Uiso d 1 . .
C C1B 0.87943(7) 0.7032(2) 0.42412(8) 0.0134(3) Uani d 1 . .
C C2B 0.85410(10) 0.7395(2) 0.36242(9) 0.0191(3) Uani d 1 . .
H H2B 0.810046 0.775075 0.357395 0.023 Uiso calc 1 . .
C C3B 0.89345(10) 0.7234(3) 0.30844(9) 0.0231(4) Uani d 1 . .
H H3B 0.876266 0.747726 0.266478 0.028 Uiso calc 1 . .
C C4B 0.95793(9) 0.6716(3) 0.31582(9) 0.0229(3) Uani d 1 . .
H H4B 0.984945 0.661451 0.278984 0.028 Uiso calc 1 . .
C C5B 0.98268(8) 0.6349(2) 0.37696(9) 0.0221(3) Uani d 1 . .
H H5B 1.026722 0.599079 0.381792 0.027 Uiso calc 1 . .
C C6B 0.94395(7) 0.6499(2) 0.43130(8) 0.0165(3) Uani d 1 . .
H H6B 0.961289 0.623994 0.473079 0.020 Uiso calc 1 . .
C C7B 0.84054(8) 0.7192(2) 0.48449(8) 0.0133(3) Uani d 1 . .
C C8B 0.63040(7) 0.6729(2) 0.63094(8) 0.0135(3) Uani d 1 . .
C C9B 0.57871(8) 0.6850(2) 0.67379(8) 0.0176(3) Uani d 1 . .
H H9B 0.586500 0.697499 0.718986 0.021 Uiso calc 1 . .
C C10B 0.51568(8) 0.6786(3) 0.64956(8) 0.0189(3) Uani d 1 . .
H H10B 0.480096 0.687201 0.678286 0.023 Uiso calc 1 . .
C C11B 0.50456(8) 0.6597(2) 0.58355(8) 0.0196(3) Uani d 1 . .
H H11B 0.461330 0.655944 0.567321 0.024 Uiso calc 1 . .
C C12B 0.55602(8) 0.6463(3) 0.54103(8) 0.0197(3) Uani d 1 . .
H H12B 0.548141 0.632735 0.495882 0.024 Uiso calc 1 . .
C C13B 0.61889(8) 0.6528(2) 0.56485(8) 0.0164(3) Uani d 1 . .
H H13B 0.654323 0.643623 0.535959 0.020 Uiso calc 1 . .
C C14B 0.69873(8) 0.6727(2) 0.65418(8) 0.0151(3) Uani d 1 . .

loop_
_atom_site_aniso_label
_atom_site_aniso_U_11
_atom_site_aniso_U_22
_atom_site_aniso_U_33
_atom_site_aniso_U_12
_atom_site_aniso_U_13
_atom_site_aniso_U_23
Zn1A 0.00847(10) 0.01580(8) 0.01112(10) 0.00076(6) 0.00080(5) 0.00048(6)
Cl1A 0.01556(17) 0.01763(16) 0.01590(17) -0.00279(13) 0.00038(13) -0.00214(13)
Cl2A 0.01553(18) 0.02015(18) 0.0306(2) 0.00577(13) 0.00699(15) 0.00859(15)
O1A 0.0097(5) 0.0253(6) 0.0139(5) 0.0034(4) -0.0001(4) -0.0007(4)
O2A 0.0124(6) 0.0253(6) 0.0112(6) -0.0021(4) 0.0016(4) -0.0004(4)
N1A 0.0101(6) 0.0408(9) 0.0143(7) 0.0017(6) 0.0003(5) 0.0039(6)
N2A 0.0108(6) 0.0342(8) 0.0118(6) -0.0019(5) 0.0012(4) -0.0034(5)
C1A 0.0101(6) 0.0145(7) 0.0169(7) 0.0014(5) 0.0035(5) 0.0027(5)
C2A 0.0098(8) 0.0244(8) 0.0221(9) -0.0006(6) 0.0017(6) 0.0051(7)
C3A 0.0095(7) 0.0296(9) 0.0362(11) 0.0009(6) 0.0040(7) 0.0075(8)
C4A 0.0174(8) 0.0252(9) 0.0348(10) 0.0037(7) 0.0140(7) 0.0029(7)
C5A 0.0230(8) 0.0269(9) 0.0238(8) 0.0021(7) 0.0106(6) -0.0049(7)
C6A 0.0143(7) 0.0217(8) 0.0206(8) 0.0018(6) 0.0041(6) -0.0027(6)
C7A 0.0095(6) 0.0150(7) 0.0166(7) 0.0007(5) 0.0020(5) 0.0014(5)
C8A 0.0122(7) 0.0160(7) 0.0104(6) 0.0026(5) -0.0005(5) -0.0011(5)
C9A 0.0127(7) 0.0215(8) 0.0125(7) 0.0033(5) 0.0017(5) -0.0002(5)
C10A 0.0198(8) 0.0233(8) 0.0140(7) 0.0062(6) 0.0012(6) 0.0000(6)
C11A 0.0231(8) 0.0223(8) 0.0149(7) 0.0043(6) -0.0027(6) -0.0039(6)
C12A 0.0189(7) 0.0218(8) 0.0194(8) -0.0022(6) -0.0035(6) -0.0047(6)
C13A 0.0165(7) 0.0178(7) 0.0146(7) -0.0012(6) 0.0006(5) -0.0022(5)
C14A 0.0108(7) 0.0166(7) 0.0114(7) 0.0024(5) -0.0002(5) 0.0000(5)
Zn1B 0.01035(10) 0.01706(8) 0.01029(10) 0.00033(6) 0.00080(6) -0.00034(6)
Cl1B 0.01485(17) 0.01905(17) 0.01981(19) 0.00226(12) -0.00040(14) 0.00404(13)
Cl2B 0.0299(2) 0.02135(17) 0.0213(2) -0.00772(15) 0.00810(15) -0.00662(14)
O1B 0.0148(5) 0.0277(6) 0.0103(5) 0.0031(5) 0.0004(4) -0.0016(4)
O2B 0.0104(6) 0.0269(6) 0.0140(6) 0.0009(4) 0.0028(4) 0.0032(4)
N1B 0.0126(7) 0.0326(8) 0.0117(7) 0.0026(5) 0.0015(5) 0.0016(5)
N2B 0.0114(6) 0.0358(8) 0.0130(6) 0.0005(6) 0.0010(5) 0.0033(6)
C1B 0.0126(7) 0.0150(7) 0.0126(7) -0.0014(5) 0.0023(5) -0.0019(5)
C2B 0.0194(9) 0.0240(8) 0.0139(8) 0.0010(6) 0.0000(6) 0.0001(6)
C3B 0.0279(10) 0.0283(9) 0.0133(8) 0.0025(7) 0.0047(7) 0.0015(6)
C4B 0.0282(9) 0.0234(8) 0.0173(8) 0.0013(7) 0.0108(6) -0.0004(6)
C5B 0.0186(8) 0.0254(8) 0.0225(8) 0.0015(6) 0.0077(6) -0.0033(6)
C6B 0.0133(7) 0.0197(7) 0.0164(7) 0.0011(6) 0.0030(5) -0.0017(6)
C7B 0.0120(7) 0.0158(7) 0.0120(7) -0.0023(5) 0.0016(5) -0.0029(5)
C8B 0.0108(6) 0.0152(7) 0.0146(7) -0.0008(5) 0.0002(5) -0.0013(5)
C9B 0.0140(7) 0.0224(8) 0.0163(8) 0.0008(6) 0.0013(6) -0.0035(6)
C10B 0.0108(7) 0.0268(8) 0.0191(8) -0.0014(6) 0.0032(5) -0.0036(6)
C11B 0.0120(7) 0.0252(8) 0.0216(8) -0.0039(6) -0.0030(6) -0.0002(6)
C12B 0.0166(7) 0.0282(9) 0.0142(7) -0.0051(6) -0.0021(5) 0.0003(6)
C13B 0.0143(7) 0.0198(7) 0.0151(7) -0.0029(6) 0.0011(5) 0.0008(6)
C14B 0.0129(7) 0.0176(7) 0.0147(7) 0.0009(6) 0.0023(5) -0.0015(6)

loop_
_atom_type_symbol
_atom_type_description
_atom_type_scat_dispersion_real
_atom_type_scat_dispersion_imag
_atom_type_scat_source
C C 0.0033 0.0016 'International Tables Vol C Tables 4.2.6.8 and 6.1.1.4'
H H 0.0000 0.0000 'International Tables Vol C Tables 4.2.6.8 and 6.1.1.4'
N N 0.0061 0.0033 'International Tables Vol C Tables 4.2.6.8 and 6.1.1.4'
O O 0.0106 0.0060 'International Tables Vol C Tables 4.2.6.8 and 6.1.1.4'
Cl Cl 0.1484 0.1585 'International Tables Vol C Tables 4.2.6.8 and 6.1.1.4'
Zn Zn 0.2839 1.4301 'International Tables Vol C Tables 4.2.6.8 and 6.1.1.4'

loop_
_geom_angle_atom_site_label_1
_geom_angle_atom_site_label_2
_geom_angle_atom_site_label_3
_geom_angle_site_symmetry_1
_geom_angle_site_symmetry_3
_geom_angle
_geom_angle_publ_flag
Cl2A Zn1A Cl1A . . 114.035(18) ?
O1A Zn1A Cl1A . . 112.47(4) ?
O1A Zn1A Cl2A . . 110.29(4) ?
O1A Zn1A O2A . . 101.44(5) ?
O2A Zn1A Cl1A . . 106.65(4) ?
O2A Zn1A Cl2A . . 111.18(4) ?
C7A O1A Zn1A . . 132.74(11) ?
C14A O2A Zn1A . . 130.46(11) ?
H1AA N1A H1AB . . 113(3) ?
C7A N1A H1AA . . 120(2) ?
C7A N1A H1AB . . 125.9(18) ?
H2AA N2A H2AB . . 115(2) ?
C14A N2A H2AA . . 118.3(16) ?
C14A N2A H2AB . . 124.9(16) ?
C2A C1A C7A . . 121.96(15) ?
C6A C1A C2A . . 119.73(15) ?
C6A C1A C7A . . 118.29(14) ?
C1A C2A H2A . . 120.3 ?
C3A C2A C1A . . 119.46(19) ?
C3A C2A H2A . . 120.3 ?
C2A C3A H3A . . 120.0 ?
C4A C3A C2A . . 120.01(18) ?
C4A C3A H3A . . 120.0 ?
C3A C4A H4A . . 119.6 ?
C5A C4A C3A . . 120.86(16) ?
C5A C4A H4A . . 119.6 ?
C4A C5A H5A . . 120.4 ?
C6A C5A C4A . . 119.12(18) ?
C6A C5A H5A . . 120.4 ?
C1A C6A H6A . . 119.6 ?
C5A C6A C1A . . 120.81(16) ?
C5A C6A H6A . . 119.6 ?
O1A C7A N1A . . 122.15(15) ?
O1A C7A C1A . . 118.20(15) ?
N1A C7A C1A . . 119.64(14) ?
C9A C8A C13A . . 119.37(15) ?
C9A C8A C14A . . 122.60(15) ?
C13A C8A C14A . . 117.99(14) ?
C8A C9A H9A . . 119.9 ?
C10A C9A C8A . . 120.11(16) ?
C10A C9A H9A . . 119.9 ?
C9A C10A H10A . . 119.9 ?
C11A C10A C9A . . 120.13(17) ?
C11A C10A H10A . . 119.9 ?
C10A C11A H11A . . 120.0 ?
C10A C11A C12A . . 120.05(16) ?
C12A C11A H11A . . 120.0 ?
C11A C12A H12A . . 119.7 ?
C11A C12A C13A . . 120.57(16) ?
C13A C12A H12A . . 119.7 ?
C8A C13A H13A . . 120.1 ?
C12A C13A C8A . . 119.76(15) ?
C12A C13A H13A . . 120.1 ?
O2A C14A N2A . . 120.79(15) ?
O2A C14A C8A . . 118.92(15) ?
N2A C14A C8A . . 120.29(14) ?
Cl2B Zn1B Cl1B . . 113.726(18) ?
O1B Zn1B Cl1B . . 113.93(4) ?
O1B Zn1B Cl2B . . 109.38(4) ?
O1B Zn1B O2B . . 99.75(5) ?
O2B Zn1B Cl1B . . 105.59(4) ?
O2B Zn1B Cl2B . . 113.67(4) ?
C7B O1B Zn1B . . 131.70(11) ?
C14B O2B Zn1B . . 129.74(12) ?
H1BA N1B H1BB . . 115(3) ?
C7B N1B H1BA . . 120.1(18) ?
C7B N1B H1BB . . 124.4(17) ?
H2BA N2B H2BB . . 116(2) ?
C14B N2B H2BA . . 118.1(17) ?
C14B N2B H2BB . . 123.5(16) ?
C2B C1B C7B . . 123.15(15) ?
C6B C1B C2B . . 119.91(15) ?
C6B C1B C7B . . 116.94(14) ?
C1B C2B H2B . . 120.0 ?
C3B C2B C1B . . 119.91(18) ?
C3B C2B H2B . . 120.0 ?
C2B C3B H3B . . 120.0 ?
C2B C3B C4B . . 120.03(18) ?
C4B C3B H3B . . 120.0 ?
C3B C4B H4B . . 120.1 ?
C5B C4B C3B . . 119.84(16) ?
C5B C4B H4B . . 120.1 ?
C4B C5B H5B . . 119.6 ?
C4B C5B C6B . . 120.80(16) ?
C6B C5B H5B . . 119.6 ?
C1B C6B H6B . . 120.3 ?
C5B C6B C1B . . 119.50(16) ?
C5B C6B H6B . . 120.3 ?
O1B C7B N1B . . 121.88(15) ?
O1B C7B C1B . . 118.61(14) ?
N1B C7B C1B . . 119.51(15) ?
C9B C8B C14B . . 121.61(14) ?
C13B C8B C9B . . 120.32(15) ?
C13B C8B C14B . . 118.02(14) ?
C8B C9B H9B . . 120.4 ?
C10B C9B C8B . . 119.19(16) ?
C10B C9B H9B . . 120.4 ?
C9B C10B H10B . . 119.9 ?
C11B C10B C9B . . 120.19(16) ?
C11B C10B H10B . . 119.9 ?
C10B C11B H11B . . 119.7 ?
C10B C11B C12B . . 120.57(15) ?
C12B C11B H11B . . 119.7 ?
C11B C12B H12B . . 120.2 ?
C13B C12B C11B . . 119.51(16) ?
C13B C12B H12B . . 120.2 ?
C8B C13B H13B . . 119.9 ?
C12B C13B C8B . . 120.22(15) ?
C12B C13B H13B . . 119.9 ?
O2B C14B N2B . . 122.02(15) ?
O2B C14B C8B . . 118.66(15) ?
N2B C14B C8B . . 119.31(14) ?

loop_
_geom_bond_atom_site_label_1
_geom_bond_atom_site_label_2
_geom_bond_site_symmetry_2
_geom_bond_distance
_geom_bond_publ_flag
Zn1A Cl1A . 2.2361(4) ?
Zn1A Cl2A . 2.2107(4) ?
Zn1A O1A . 1.9632(12) ?
Zn1A O2A . 2.0089(13) ?
O1A C7A . 1.2618(19) ?
O2A C14A . 1.268(2) ?
N1A H1AA . 0.842(16) ?
N1A H1AB . 0.871(16) ?
N1A C7A . 1.322(2) ?
N2A H2AA . 0.874(16) ?
N2A H2AB . 0.851(16) ?
N2A C14A . 1.316(2) ?
C1A C2A . 1.395(2) ?
C1A C6A . 1.395(2) ?
C1A C7A . 1.479(2) ?
C2A H2A . 0.9500 ?
C2A C3A . 1.394(3) ?
C3A H3A . 0.9500 ?
C3A C4A . 1.388(3) ?
C4A H4A . 0.9500 ?
C4A C5A . 1.387(3) ?
C5A H5A . 0.9500 ?
C5A C6A . 1.385(2) ?
C6A H6A . 0.9500 ?
C8A C9A . 1.400(2) ?
C8A C13A . 1.401(2) ?
C8A C14A . 1.483(2) ?
C9A H9A . 0.9500 ?
C9A C10A . 1.394(2) ?
C10A H10A . 0.9500 ?
C10A C11A . 1.384(3) ?
C11A H11A . 0.9500 ?
C11A C12A . 1.386(2) ?
C12A H12A . 0.9500 ?
C12A C13A . 1.390(2) ?
C13A H13A . 0.9500 ?
Zn1B Cl1B . 2.2294(4) ?
Zn1B Cl2B . 2.2118(4) ?
Zn1B O1B . 1.9653(12) ?
Zn1B O2B . 2.0040(13) ?
O1B C7B . 1.254(2) ?
O2B C14B . 1.2617(19) ?
N1B H1BA . 0.842(16) ?
N1B H1BB . 0.876(16) ?
N1B C7B . 1.320(2) ?
N2B H2BA . 0.850(16) ?
N2B H2BB . 0.848(16) ?
N2B C14B . 1.324(2) ?
C1B C2B . 1.398(2) ?
C1B C6B . 1.393(2) ?
C1B C7B . 1.493(2) ?
C2B H2B . 0.9500 ?
C2B C3B . 1.390(3) ?
C3B H3B . 0.9500 ?
C3B C4B . 1.390(3) ?
C4B H4B . 0.9500 ?
C4B C5B . 1.384(3) ?
C5B H5B . 0.9500 ?
C5B C6B . 1.388(2) ?
C6B H6B . 0.9500 ?
C8B C9B . 1.394(2) ?
C8B C13B . 1.391(2) ?
C8B C14B . 1.485(2) ?
C9B H9B . 0.9500 ?
C9B C10B . 1.389(2) ?
C10B H10B . 0.9500 ?
C10B C11B . 1.387(2) ?
C11B H11B . 0.9500 ?
C11B C12B . 1.387(2) ?
C12B H12B . 0.9500 ?
C12B C13B . 1.383(2) ?
C13B H13B . 0.9500 ?

loop_
_geom_hbond_atom_site_label_D
_geom_hbond_atom_site_label_H
_geom_hbond_atom_site_label_A
_geom_hbond_site_symmetry_A
_geom_hbond_distance_DH
_geom_hbond_distance_HA
_geom_hbond_distance_DA
_geom_hbond_angle_DHA
_geom_hbond_publ_flag
N1A H1AA O2A . 0.842(16) 2.12(2) 2.888(2) 152(3) yes
N1A H1AB Cl1B 4_575 0.871(16) 2.564(19) 3.3644(15) 153(2) yes
N2A H2AA Cl1A . 0.874(16) 2.514(18) 3.3281(15) 155(2) yes
N2A H2AB Cl2A 2_655 0.851(16) 2.513(17) 3.3404(15) 164(2) yes
N1B H1BA O2B . 0.842(16) 2.17(2) 2.911(2) 147(2) yes
N1B H1BB Cl1A . 0.876(16) 2.509(17) 3.3682(16) 167(2) yes
N2B H2BA Cl1B . 0.850(16) 2.571(19) 3.3085(15) 146(2) yes
N2B H2BB Cl2B 2_646 0.848(16) 2.483(17) 3.3107(15) 165(2) yes

loop_
_geom_torsion_atom_site_label_1
_geom_torsion_atom_site_label_2
_geom_torsion_atom_site_label_3
_geom_torsion_atom_site_label_4
_geom_torsion_site_symmetry_1
_geom_torsion_site_symmetry_2
_geom_torsion_site_symmetry_3
_geom_torsion_site_symmetry_4
_geom_torsion
_geom_torsion_publ_flag
Zn1A O1A C7A N1A . . . . -6.1(2) ?
Zn1A O1A C7A C1A . . . . 174.83(11) ?
Zn1A O2A C14A N2A . . . . -7.2(2) ?
Zn1A O2A C14A C8A . . . . 173.10(10) ?
C1A C2A C3A C4A . . . . -0.4(3) ?
C2A C1A C6A C5A . . . . -0.4(3) ?
C2A C1A C7A O1A . . . . -162.09(15) ?
C2A C1A C7A N1A . . . . 18.8(2) ?
C2A C3A C4A C5A . . . . 0.1(3) ?
C3A C4A C5A C6A . . . . 0.0(3) ?
C4A C5A C6A C1A . . . . 0.1(3) ?
C6A C1A C2A C3A . . . . 0.5(3) ?
C6A C1A C7A O1A . . . . 16.1(2) ?
C6A C1A C7A N1A . . . . -162.95(16) ?
C7A C1A C2A C3A . . . . 178.72(16) ?
C7A C1A C6A C5A . . . . -178.66(16) ?
C8A C9A C10A C11A . . . . 0.0(2) ?
C9A C8A C13A C12A . . . . -0.7(2) ?
C9A C8A C14A O2A . . . . 176.29(15) ?
C9A C8A C14A N2A . . . . -3.4(2) ?
C9A C10A C11A C12A . . . . 0.2(3) ?
C10A C11A C12A C13A . . . . -0.7(3) ?
C11A C12A C13A C8A . . . . 0.9(3) ?
C13A C8A C9A C10A . . . . 0.2(2) ?
C13A C8A C14A O2A . . . . -1.6(2) ?
C13A C8A C14A N2A . . . . 178.73(15) ?
C14A C8A C9A C10A . . . . -177.62(15) ?
C14A C8A C13A C12A . . . . 177.25(15) ?
Zn1B O1B C7B N1B . . . . -11.6(2) ?
Zn1B O1B C7B C1B . . . . 168.80(11) ?
Zn1B O2B C14B N2B . . . . 1.6(3) ?
Zn1B O2B C14B C8B . . . . -177.09(11) ?
C1B C2B C3B C4B . . . . -0.1(3) ?
C2B C1B C6B C5B . . . . 0.6(2) ?
C2B C1B C7B O1B . . . . 177.76(15) ?
C2B C1B C7B N1B . . . . -1.9(2) ?
C2B C3B C4B C5B . . . . 0.5(3) ?
C3B C4B C5B C6B . . . . -0.3(3) ?
C4B C5B C6B C1B . . . . -0.3(3) ?
C6B C1B C2B C3B . . . . -0.4(3) ?
C6B C1B C7B O1B . . . . -2.4(2) ?
C6B C1B C7B N1B . . . . 177.91(15) ?
C7B C1B C2B C3B . . . . 179.38(16) ?
C7B C1B C6B C5B . . . . -179.20(15) ?
C8B C9B C10B C11B . . . . 0.2(3) ?
C9B C8B C13B C12B . . . . 0.5(3) ?
C9B C8B C14B O2B . . . . -160.50(16) ?
C9B C8B C14B N2B . . . . 20.8(3) ?
C9B C10B C11B C12B . . . . 0.2(3) ?
C10B C11B C12B C13B . . . . -0.3(3) ?
C11B C12B C13B C8B . . . . 0.0(3) ?
C13B C8B C9B C10B . . . . -0.6(3) ?
C13B C8B C14B O2B . . . . 22.1(2) ?
C13B C8B C14B N2B . . . . -156.62(16) ?
C14B C8B C9B C10B . . . . -177.92(16) ?
C14B C8B C13B C12B . . . . 177.94(16) ?

_cod_database_fobs_code 2244185
